data_7160567
loop_
_publ_author_name
'Xie, Dong-Liang'
'Tian, Hu'
'Yin, Liang'

_publ_section_title
;
 Copper(I)-catalyzed asymmetric addition of diarylphosphine sulfides to
 aldimines.
;
_journal_issue 25
_journal_name_full 'Organic &amp; biomolecular chemistry'
_journal_page_first 6106
_journal_page_last 6110
_journal_paper_doi 10.1039/d5ob00682a
_journal_volume 23
_journal_year 2025
_chemical_absolute_configuration rmad
_chemical_formula_moiety 'C31 H26 N2 O2 P2 S2'
_chemical_formula_sum 'C31 H26 N2 O2 P2 S2'
_chemical_formula_weight 584.60
_space_group_crystal_system monoclinic
_space_group_IT_number 4
_space_group_name_Hall 'P 2yb'
_space_group_name_H-M_alt 'P 1 21 1'
_atom_sites_solution_hydrogens mixed
_atom_sites_solution_primary dual
_audit_creation_date 2025-02-14
_audit_creation_method
;
Olex2 1.5
(compiled 2024.02.16 svn.r378c4104 for OlexSys, GUI svn.r6928)
;
_audit_update_record
;
2025-02-28 deposited with the CCDC.	2025-05-28 downloaded from the CCDC.
;
_cell_angle_alpha 90
_cell_angle_beta 90.3800(10)
_cell_angle_gamma 90
_cell_formula_units_Z 4
_cell_length_a 13.1496(3)
_cell_length_b 14.1579(4)
_cell_length_c 15.3629(4)
_cell_measurement_reflns_used 9967
_cell_measurement_temperature 170.00
_cell_measurement_theta_max 54.890
_cell_measurement_theta_min 3.695
_cell_volume 2860.06(13)
_computing_cell_refinement 'SAINT V8.40B (?, 2016)'
_computing_data_reduction 'SAINT V8.40B (?, 2016)'
_computing_molecular_graphics 'Olex2 1.5 (Dolomanov et al., 2009)'
_computing_publication_material 'Olex2 1.5 (Dolomanov et al., 2009)'
_computing_structure_refinement 'SHELXL 2018/3 (Sheldrick, 2015)'
_computing_structure_solution 'SHELXT  (Sheldrick, 2015)'
_diffrn_ambient_temperature 170.00
_diffrn_measured_fraction_theta_full 0.995
_diffrn_measured_fraction_theta_max 0.994
_diffrn_measurement_device_type 'Bruker D8 Venture'
_diffrn_measurement_method '\f and \w scans'
_diffrn_radiation_type GaK\a
_diffrn_radiation_wavelength 1.34139
_diffrn_reflns_av_R_equivalents 0.0602
_diffrn_reflns_av_unetI/netI 0.0549
_diffrn_reflns_Laue_measured_fraction_full 0.995
_diffrn_reflns_Laue_measured_fraction_max 0.994
_diffrn_reflns_limit_h_max 15
_diffrn_reflns_limit_h_min -16
_diffrn_reflns_limit_k_max 16
_diffrn_reflns_limit_k_min -17
_diffrn_reflns_limit_l_max 18
_diffrn_reflns_limit_l_min -17
_diffrn_reflns_number 37784
_diffrn_reflns_point_group_measured_fraction_full 0.945
_diffrn_reflns_point_group_measured_fraction_max 0.934
_diffrn_reflns_theta_full 53.594
_diffrn_reflns_theta_max 54.865
_diffrn_reflns_theta_min 2.502
_diffrn_source_current 3.57
_diffrn_source_power 0.2491146
_diffrn_source_voltage 69.78
_diffrn_standards_number 0
_exptl_absorpt_coefficient_mu 1.973
_exptl_absorpt_correction_T_max 0.7508
_exptl_absorpt_correction_T_min 0.6048
_exptl_absorpt_correction_type multi-scan
_exptl_absorpt_process_details
;
SADABS-2016/2 (Bruker,2016/2) was used for absorption correction.
wR2(int) was 0.1215 before and 0.0753 after correction.
The Ratio of minimum to maximum transmission is 0.8055.
The \l/2 correction factor is Not present.
;
_exptl_crystal_colour colourless
_exptl_crystal_colour_primary colourless
_exptl_crystal_density_diffrn 1.358
_exptl_crystal_description block
_exptl_crystal_F_000 1216
_exptl_crystal_size_max 0.17
_exptl_crystal_size_mid 0.17
_exptl_crystal_size_min 0.05
_refine_diff_density_max 0.997
_refine_diff_density_min -0.723
_refine_diff_density_rms 0.062
_refine_ls_abs_structure_details
;
 Flack x determined using 3613 quotients [(I+)-(I-)]/[(I+)+(I-)]
 (Parsons, Flack and Wagner, Acta Cryst. B69 (2013) 249-259).
;
_refine_ls_abs_structure_Flack 0.073(11)
_refine_ls_extinction_method none
_refine_ls_goodness_of_fit_ref 1.017
_refine_ls_hydrogen_treatment constr
_refine_ls_matrix_type full
_refine_ls_number_parameters 703
_refine_ls_number_reflns 10134
_refine_ls_number_restraints 2
_refine_ls_restrained_S_all 1.018
_refine_ls_R_factor_all 0.0541
_refine_ls_R_factor_gt 0.0464
_refine_ls_shift/su_max 0.004
_refine_ls_shift/su_mean 0.000
_refine_ls_structure_factor_coef Fsqd
_refine_ls_weighting_details 'w=1/[\s^2^(Fo^2^)+(0.0356P)^2^+3.5097P] where P=(Fo^2^+2Fc^2^)/3'
_refine_ls_weighting_scheme calc
_refine_ls_wR_factor_gt 0.1071
_refine_ls_wR_factor_ref 0.1116
_reflns_Friedel_coverage 0.801
_reflns_Friedel_fraction_full 0.890
_reflns_Friedel_fraction_max 0.868
_reflns_number_gt 9207
_reflns_number_total 10134
_reflns_threshold_expression 'I > 2\s(I)'
_cod_data_source_file d5ob00682a2.cif
_cod_data_source_block mj25029_0m
_cod_depositor_comments 'Adding full bibliography for 7160567.cif.'
_cod_database_code 7160567
_shelx_shelxl_version_number 2018/3
_shelx_space_group_comment
;
The symmetry employed for this shelxl refinement is uniquely defined
by the following loop, which should always be used as a source of
symmetry information in preference to the above space-group names.
They are only intended as comments.
;
_shelx_estimated_absorpt_t_max 0.908
_shelx_estimated_absorpt_t_min 0.730
_olex2_refinement_description
;
1. Fixed Uiso
 At 1.2 times of:
  All C(H) groups, All N(H) groups
2. Rigid bond restraints
 C1A, C2A
 with sigma for 1-2 distances of 0.001 and sigma for 1-3 distances of 0.001
3.a Riding coordinates:
 N1(H1)
3.b Ternary CH refined with riding coordinates:
 C1(H1A), C1A(H1AB)
3.c Aromatic/amide H refined with riding coordinates:
 C3(H3), C4(H4), C6(H6), C7(H7), C9(H9), C10(H10), C11(H11), C12(H12),
 C13(H13), C15(H15), C16(H16), C17(H17), C18(H18), C19(H19), C21(H21), C22(H22),
  C23(H23), C24(H24), C25(H25), C27(H27), C28(H28), C29(H29), C30(H30),
 C31(H31), N1A(H1AA), C3A(H3A), C4A(H4A), C6A(H6A), C7A(H7A), C9A(H9A),
 C10A(H10A), C11A(H11A), C12A(H12A), C13A(H13A), C15A(H15A), C16A(H16A),
 C17A(H17A), C18A(H18A), C19A(H19A), C21A(H21A), C22A(H22A), C23A(H23A),
 C24A(H24A), C25A(H25A), C27A(H27A), C28A(H28A), C29A(H29A), C30A(H30A),
 C31A(H31A)
;
_olex2_submission_special_instructions 'No special instructions were received'

loop_
_space_group_symop_operation_xyz
'x, y, z'
'-x, y+1/2, -z'

loop_
_atom_site_label
_atom_site_type_symbol
_atom_site_fract_x
_atom_site_fract_y
_atom_site_fract_z
_atom_site_U_iso_or_equiv
_atom_site_adp_type
_atom_site_occupancy
_atom_site_site_symmetry_order
_atom_site_calc_flag
_atom_site_refinement_flags_posn
_atom_site_refinement_flags_adp
_atom_site_refinement_flags_occupancy
_atom_site_disorder_assembly
_atom_site_disorder_group
S1 S -0.17627(11) 0.58748(10) 0.27910(8) 0.0342(3) Uani 1 1 d . . . . .
S2 S -0.07244(10) 0.19198(10) 0.12985(9) 0.0356(3) Uani 1 1 d . . . . .
P1 P -0.10052(9) 0.47854(9) 0.32144(7) 0.0251(3) Uani 1 1 d . . . . .
P2 P -0.12372(9) 0.31325(9) 0.08658(7) 0.0255(3) Uani 1 1 d . . . . .
O1 O 0.3442(3) 0.6252(4) 0.1286(4) 0.0671(15) Uani 1 1 d . . . . .
O2 O 0.4004(3) 0.4851(4) 0.1496(4) 0.0607(13) Uani 1 1 d . . . . .
N1 N -0.1028(3) 0.3906(3) 0.2469(2) 0.0285(10) Uani 1 1 d . . . . .
H1 H -0.064715 0.342809 0.263876 0.034 Uiso 1 1 d R U . . .
N2 N 0.3319(4) 0.5407(4) 0.1370(3) 0.0412(12) Uani 1 1 d . . . . .
C1 C -0.0815(4) 0.4135(4) 0.1560(3) 0.0282(11) Uani 1 1 d . . . . .
H1A H -0.124259 0.469382 0.140049 0.034 Uiso 1 1 calc R U . . .
C2 C 0.0293(4) 0.4409(4) 0.1416(3) 0.0256(11) Uani 1 1 d . . . . .
C3 C 0.0528(4) 0.5260(4) 0.1024(3) 0.0345(12) Uani 1 1 d . . . . .
H3 H 0.000173 0.562432 0.076320 0.041 Uiso 1 1 calc R U . . .
C4 C 0.1517(4) 0.5588(4) 0.1007(4) 0.0387(13) Uani 1 1 d . . . . .
H4 H 0.167021 0.618514 0.075875 0.046 Uiso 1 1 calc R U . . .
C5 C 0.2273(4) 0.5036(4) 0.1354(3) 0.0301(12) Uani 1 1 d . . . . .
C6 C 0.2087(4) 0.4158(4) 0.1713(3) 0.0313(11) Uani 1 1 d . . . . .
H6 H 0.262612 0.377651 0.193025 0.038 Uiso 1 1 calc R U . . .
C7 C 0.1086(4) 0.3855(4) 0.1744(3) 0.0341(12) Uani 1 1 d . . . . .
H7 H 0.093625 0.325770 0.199346 0.041 Uiso 1 1 calc R U . . .
C8 C 0.0299(4) 0.5067(4) 0.3508(3) 0.0291(11) Uani 1 1 d . . . . .
C9 C 0.0725(4) 0.5922(4) 0.3259(3) 0.0369(13) Uani 1 1 d . . . . .
H9 H 0.031795 0.638541 0.297689 0.044 Uiso 1 1 calc R U . . .
C10 C 0.1746(5) 0.6096(5) 0.3423(4) 0.0561(18) Uani 1 1 d . . . . .
H10 H 0.203968 0.667940 0.325054 0.067 Uiso 1 1 calc R U . . .
C11 C 0.2339(5) 0.5419(6) 0.3840(4) 0.056(2) Uani 1 1 d . . . . .
H11 H 0.303642 0.554397 0.395670 0.067 Uiso 1 1 calc R U . . .
C12 C 0.1925(4) 0.4577(5) 0.4083(4) 0.0445(16) Uani 1 1 d . . . . .
H12 H 0.233675 0.411464 0.436244 0.053 Uiso 1 1 calc R U . . .
C13 C 0.0907(4) 0.4395(4) 0.3923(3) 0.0369(13) Uani 1 1 d . . . . .
H13 H 0.062117 0.380836 0.409662 0.044 Uiso 1 1 calc R U . . .
C14 C -0.1536(4) 0.4189(4) 0.4148(3) 0.0283(11) Uani 1 1 d . . . . .
C15 C -0.1279(4) 0.4487(4) 0.4991(3) 0.0314(12) Uani 1 1 d . . . . .
H15 H -0.077963 0.496414 0.507441 0.038 Uiso 1 1 calc R U . . .
C16 C -0.1752(5) 0.4086(4) 0.5698(3) 0.0392(13) Uani 1 1 d . . . . .
H16 H -0.156687 0.428445 0.626820 0.047 Uiso 1 1 calc R U . . .
C17 C -0.2489(5) 0.3403(4) 0.5591(4) 0.0444(15) Uani 1 1 d . . . . .
H17 H -0.282182 0.314678 0.608465 0.053 Uiso 1 1 calc R U . . .
C18 C -0.2744(5) 0.3087(5) 0.4759(4) 0.0459(15) Uani 1 1 d . . . . .
H18 H -0.323405 0.260133 0.468105 0.055 Uiso 1 1 calc R U . . .
C19 C -0.2271(4) 0.3494(4) 0.4046(3) 0.0363(13) Uani 1 1 d . . . . .
H19 H -0.245403 0.329254 0.347602 0.044 Uiso 1 1 calc R U . . .
C20 C -0.2613(4) 0.3199(4) 0.0798(3) 0.0255(10) Uani 1 1 d . . . . .
C21 C -0.3203(4) 0.3427(4) 0.1512(3) 0.0354(13) Uani 1 1 d . . . . .
H21 H -0.288124 0.359995 0.204364 0.042 Uiso 1 1 calc R U . . .
C22 C -0.4257(4) 0.3407(4) 0.1462(4) 0.0404(14) Uani 1 1 d . . . . .
H22 H -0.465491 0.357483 0.195194 0.048 Uiso 1 1 calc R U . . .
C23 C -0.4724(4) 0.3140(4) 0.0686(3) 0.0363(12) Uani 1 1 d . . . . .
H23 H -0.544487 0.311563 0.065087 0.044 Uiso 1 1 calc R U . . .
C24 C -0.4151(4) 0.2909(4) -0.0034(4) 0.0347(13) Uani 1 1 d . . . . .
H24 H -0.447743 0.273224 -0.056303 0.042 Uiso 1 1 calc R U . . .
C25 C -0.3101(4) 0.2937(4) 0.0016(3) 0.0289(11) Uani 1 1 d . . . . .
H25 H -0.270745 0.277786 -0.047871 0.035 Uiso 1 1 calc R U . . .
C26 C -0.0787(4) 0.3445(4) -0.0210(3) 0.0278(11) Uani 1 1 d . . . . .
C27 C -0.1082(4) 0.4308(4) -0.0584(3) 0.0360(13) Uani 1 1 d . . . . .
H27 H -0.150735 0.473010 -0.027321 0.043 Uiso 1 1 calc R U . . .
C28 C -0.0746(4) 0.4538(5) -0.1412(4) 0.0453(16) Uani 1 1 d . . . . .
H28 H -0.093373 0.512404 -0.166823 0.054 Uiso 1 1 calc R U . . .
C29 C -0.0145(5) 0.3919(6) -0.1857(4) 0.0508(18) Uani 1 1 d . . . . .
H29 H 0.007158 0.407602 -0.242739 0.061 Uiso 1 1 calc R U . . .
C30 C 0.0152(4) 0.3078(6) -0.1497(4) 0.0488(16) Uani 1 1 d . . . . .
H30 H 0.056965 0.265675 -0.181583 0.059 Uiso 1 1 calc R U . . .
C31 C -0.0161(4) 0.2845(4) -0.0663(3) 0.0352(13) Uani 1 1 d . . . . .
H31 H 0.005758 0.226912 -0.040525 0.042 Uiso 1 1 calc R U . . .
S1A S 0.66933(11) 0.40980(10) 0.77857(8) 0.0369(3) Uani 1 1 d . . . . .
S2A S 0.57739(13) 0.80752(11) 0.63424(10) 0.0471(4) Uani 1 1 d . . . . .
P1A P 0.59415(11) 0.51879(10) 0.82105(7) 0.0297(3) Uani 1 1 d . . . . .
P2A P 0.62751(12) 0.68681(11) 0.58996(9) 0.0376(3) Uani 1 1 d . . . . .
O1A O 0.1553(4) 0.3737(4) 0.6241(4) 0.0688(15) Uani 1 1 d . . . . .
O2A O 0.0950(3) 0.5120(4) 0.6428(4) 0.0639(14) Uani 1 1 d . . . . .
N1A N 0.5951(5) 0.6075(4) 0.7450(3) 0.0541(15) Uani 1 1 d . . . . .
H1AA H 0.601160 0.666599 0.762137 0.065 Uiso 1 1 calc R U . . .
N2A N 0.1647(4) 0.4590(4) 0.6327(3) 0.0394(11) Uani 1 1 d . . . . .
C1A C 0.5867(5) 0.5875(5) 0.6573(4) 0.0488(14) Uani 1 1 d . U . . .
H1AB H 0.630480 0.531702 0.643997 0.059 Uiso 1 1 calc R U . . .
C2A C 0.4675(6) 0.5577(5) 0.6422(5) 0.0579(17) Uani 1 1 d . U . . .
C3A C 0.4456(5) 0.4761(5) 0.6079(5) 0.0523(17) Uani 1 1 d . . . . .
H3A H 0.499159 0.438147 0.585805 0.063 Uiso 1 1 calc R U . . .
C4A C 0.3473(4) 0.4433(5) 0.6025(4) 0.0421(14) Uani 1 1 d . . . . .
H4A H 0.333535 0.383625 0.576801 0.051 Uiso 1 1 calc R U . . .
C5A C 0.2690(4) 0.4973(4) 0.6347(3) 0.0321(12) Uani 1 1 d . . . . .
C6A C 0.2852(5) 0.5844(5) 0.6718(4) 0.0468(15) Uani 1 1 d . . . . .
H6A H 0.230743 0.621933 0.692746 0.056 Uiso 1 1 calc R U . . .
C7A C 0.3873(5) 0.6148(5) 0.6772(5) 0.062(2) Uani 1 1 d . . . . .
H7A H 0.403042 0.673474 0.704121 0.074 Uiso 1 1 calc R U . . .
C8A C 0.4654(4) 0.4911(4) 0.8525(3) 0.0326(12) Uani 1 1 d . . . . .
C9A C 0.4212(5) 0.4057(5) 0.8284(4) 0.0417(14) Uani 1 1 d . . . . .
H9A H 0.460560 0.358473 0.800359 0.050 Uiso 1 1 calc R U . . .
C10A C 0.3191(6) 0.3899(6) 0.8458(5) 0.064(2) Uani 1 1 d . . . . .
H10A H 0.289008 0.331474 0.829552 0.077 Uiso 1 1 calc R U . . .
C11A C 0.2604(5) 0.4578(6) 0.8864(5) 0.063(2) Uani 1 1 d . . . . .
H11A H 0.190508 0.446167 0.897325 0.075 Uiso 1 1 calc R U . . .
C12A C 0.3038(5) 0.5419(5) 0.9108(4) 0.0522(17) Uani 1 1 d . . . . .
H12A H 0.263904 0.588738 0.938856 0.063 Uiso 1 1 calc R U . . .
C13A C 0.4063(4) 0.5587(5) 0.8944(4) 0.0419(14) Uani 1 1 d . . . . .
H13A H 0.436185 0.616768 0.912028 0.050 Uiso 1 1 calc R U . . .
C14A C 0.6496(4) 0.5791(4) 0.9129(3) 0.0276(11) Uani 1 1 d . . . . .
C15A C 0.6281(4) 0.5489(4) 0.9973(3) 0.0313(12) Uani 1 1 d . . . . .
H15A H 0.579243 0.500513 1.006316 0.038 Uiso 1 1 calc R U . . .
C16A C 0.6777(5) 0.5894(4) 1.0683(3) 0.0391(13) Uani 1 1 d . . . . .
H16A H 0.662296 0.568959 1.125661 0.047 Uiso 1 1 calc R U . . .
C17A C 0.7487(5) 0.6585(5) 1.0556(4) 0.0479(16) Uani 1 1 d . . . . .
H17A H 0.783102 0.684901 1.104364 0.058 Uiso 1 1 calc R U . . .
C18A C 0.7712(5) 0.6905(5) 0.9731(4) 0.0530(16) Uani 1 1 d . . . . .
H18A H 0.819891 0.739281 0.965065 0.064 Uiso 1 1 calc R U . . .
C19A C 0.7219(5) 0.6505(5) 0.9025(4) 0.0430(14) Uani 1 1 d . . . . .
H19A H 0.737507 0.671976 0.845511 0.052 Uiso 1 1 calc R U . . .
C20A C 0.7650(4) 0.6809(4) 0.5812(3) 0.0335(12) Uani 1 1 d . . . . .
C21A C 0.8259(5) 0.6603(5) 0.6525(4) 0.0511(18) Uani 1 1 d . . . . .
H21A H 0.795394 0.644429 0.706438 0.061 Uiso 1 1 calc R U . . .
C22A C 0.9304(6) 0.6626(5) 0.6461(4) 0.0561(19) Uani 1 1 d . . . . .
H22A H 0.971298 0.648698 0.695654 0.067 Uiso 1 1 calc R U . . .
C23A C 0.9758(5) 0.6849(5) 0.5686(4) 0.0456(15) Uani 1 1 d . . . . .
H23A H 1.047857 0.685522 0.564493 0.055 Uiso 1 1 calc R U . . .
C24A C 0.9164(4) 0.7067(4) 0.4959(4) 0.0379(13) Uani 1 1 d . . . . .
H24A H 0.947615 0.723462 0.442478 0.046 Uiso 1 1 calc R U . . .
C25A C 0.8117(4) 0.7037(4) 0.5022(3) 0.0296(11) Uani 1 1 d . . . . .
H25A H 0.770877 0.717222 0.452422 0.036 Uiso 1 1 calc R U . . .
C26A C 0.5809(4) 0.6549(4) 0.4832(4) 0.0362(13) Uani 1 1 d . . . . .
C27A C 0.6069(4) 0.5679(5) 0.4466(4) 0.0439(15) Uani 1 1 d . . . . .
H27A H 0.649015 0.524922 0.477781 0.053 Uiso 1 1 calc R U . . .
C28A C 0.5705(5) 0.5448(6) 0.3640(5) 0.0578(19) Uani 1 1 d . . . . .
H28A H 0.585985 0.484950 0.339448 0.069 Uiso 1 1 calc R U . . .
C29A C 0.5118(5) 0.6085(7) 0.3176(5) 0.063(2) Uani 1 1 d . . . . .
H29A H 0.488470 0.592596 0.260819 0.076 Uiso 1 1 calc R U . . .
C30A C 0.4870(5) 0.6942(7) 0.3526(5) 0.061(2) Uani 1 1 d . . . . .
H30A H 0.447428 0.737715 0.319707 0.073 Uiso 1 1 calc R U . . .
C31A C 0.5196(5) 0.7183(5) 0.4365(4) 0.0472(16) Uani 1 1 d . . . . .
H31A H 0.500394 0.776904 0.461585 0.057 Uiso 1 1 calc R U . . .

loop_
_atom_site_aniso_label
_atom_site_aniso_U_11
_atom_site_aniso_U_22
_atom_site_aniso_U_33
_atom_site_aniso_U_23
_atom_site_aniso_U_13
_atom_site_aniso_U_12
S1 0.0412(7) 0.0354(8) 0.0258(6) 0.0009(5) -0.0025(5) 0.0100(6)
S2 0.0382(7) 0.0281(7) 0.0405(7) 0.0016(6) -0.0140(6) 0.0020(6)
P1 0.0296(6) 0.0279(7) 0.0178(5) -0.0015(5) -0.0012(5) -0.0003(6)
P2 0.0276(6) 0.0278(7) 0.0210(5) -0.0024(5) -0.0051(5) 0.0019(6)
O1 0.040(3) 0.055(3) 0.106(4) 0.034(3) -0.023(3) -0.018(2)
O2 0.030(2) 0.056(3) 0.095(4) -0.008(3) -0.006(2) 0.002(2)
N1 0.037(2) 0.031(3) 0.0175(18) -0.0030(17) -0.0018(17) -0.001(2)
N2 0.033(3) 0.050(4) 0.040(3) 0.006(2) -0.010(2) -0.003(2)
C1 0.035(3) 0.027(3) 0.022(2) -0.002(2) -0.0064(19) 0.003(2)
C2 0.023(2) 0.031(3) 0.023(2) -0.005(2) 0.0009(18) 0.000(2)
C3 0.030(3) 0.037(3) 0.037(3) 0.008(2) -0.006(2) 0.002(2)
C4 0.032(3) 0.037(3) 0.047(3) 0.016(3) -0.004(2) -0.007(3)
C5 0.025(3) 0.038(3) 0.028(2) 0.002(2) -0.001(2) -0.002(2)
C6 0.026(3) 0.032(3) 0.036(3) 0.002(2) -0.004(2) 0.003(2)
C7 0.035(3) 0.034(3) 0.033(3) 0.007(2) -0.003(2) 0.000(2)
C8 0.031(3) 0.033(3) 0.023(2) -0.005(2) -0.0022(19) -0.001(2)
C9 0.037(3) 0.036(3) 0.037(3) -0.001(2) 0.000(2) -0.006(3)
C10 0.060(4) 0.053(5) 0.056(4) -0.005(3) 0.010(3) -0.025(4)
C11 0.035(3) 0.086(6) 0.047(3) -0.014(4) -0.006(3) -0.015(4)
C12 0.031(3) 0.061(5) 0.041(3) -0.008(3) -0.006(2) 0.002(3)
C13 0.036(3) 0.041(3) 0.034(3) -0.002(2) -0.006(2) 0.000(3)
C14 0.032(3) 0.031(3) 0.022(2) 0.000(2) 0.0000(19) 0.003(2)
C15 0.038(3) 0.033(3) 0.023(2) -0.002(2) 0.000(2) 0.000(2)
C16 0.054(4) 0.040(4) 0.024(2) 0.001(2) -0.001(2) 0.000(3)
C17 0.064(4) 0.039(4) 0.030(3) 0.007(2) 0.016(3) -0.001(3)
C18 0.054(4) 0.043(4) 0.040(3) 0.002(3) 0.011(3) -0.011(3)
C19 0.039(3) 0.044(4) 0.025(2) -0.004(2) 0.004(2) -0.008(3)
C20 0.030(2) 0.024(3) 0.022(2) 0.002(2) -0.0031(18) 0.001(2)
C21 0.035(3) 0.045(4) 0.026(2) 0.000(2) 0.000(2) 0.007(3)
C22 0.039(3) 0.046(4) 0.036(3) 0.008(3) 0.005(2) 0.007(3)
C23 0.026(3) 0.037(3) 0.045(3) 0.009(3) 0.000(2) 0.004(3)
C24 0.030(3) 0.035(3) 0.039(3) -0.002(2) -0.012(2) 0.003(2)
C25 0.031(3) 0.031(3) 0.025(2) -0.003(2) 0.000(2) 0.001(2)
C26 0.026(2) 0.032(3) 0.025(2) -0.006(2) -0.0052(19) -0.002(2)
C27 0.035(3) 0.042(4) 0.031(3) 0.003(2) -0.002(2) 0.005(3)
C28 0.039(3) 0.062(5) 0.035(3) 0.017(3) -0.002(2) -0.006(3)
C29 0.039(3) 0.088(6) 0.026(3) 0.003(3) 0.001(2) -0.012(4)
C30 0.036(3) 0.077(5) 0.034(3) -0.019(3) 0.007(2) -0.004(3)
C31 0.028(3) 0.043(4) 0.034(3) -0.011(2) 0.000(2) -0.002(2)
S1A 0.0498(8) 0.0354(8) 0.0254(6) -0.0020(5) 0.0000(5) 0.0131(6)
S2A 0.0608(10) 0.0279(8) 0.0530(8) -0.0005(7) 0.0271(7) 0.0031(7)
P1A 0.0431(8) 0.0282(7) 0.0178(5) 0.0004(5) -0.0025(5) 0.0055(6)
P2A 0.0531(9) 0.0277(8) 0.0321(7) 0.0042(6) 0.0196(6) 0.0038(7)
O1A 0.047(3) 0.057(4) 0.103(4) -0.031(3) 0.010(3) -0.016(2)
O2A 0.037(2) 0.064(3) 0.091(4) 0.015(3) 0.005(2) 0.009(2)
N1A 0.098(5) 0.031(3) 0.034(2) 0.003(2) 0.014(3) -0.002(3)
N2A 0.038(3) 0.045(3) 0.035(2) -0.002(2) 0.008(2) -0.002(2)
C1A 0.070(3) 0.041(4) 0.035(3) 0.005(3) 0.023(3) 0.007(3)
C2A 0.070(4) 0.046(4) 0.058(4) 0.010(3) -0.016(3) 0.020(3)
C3A 0.032(3) 0.044(4) 0.080(5) 0.016(4) -0.001(3) -0.004(3)
C4A 0.033(3) 0.052(4) 0.041(3) 0.000(3) -0.004(2) 0.000(3)
C5A 0.029(3) 0.039(3) 0.028(2) 0.004(2) -0.008(2) -0.008(2)
C6A 0.051(4) 0.034(3) 0.055(4) 0.006(3) -0.022(3) 0.001(3)
C7A 0.063(4) 0.030(4) 0.093(5) 0.007(3) -0.035(4) -0.015(3)
C8A 0.038(3) 0.033(3) 0.026(2) 0.001(2) -0.013(2) 0.001(2)
C9A 0.048(3) 0.038(3) 0.039(3) -0.003(3) -0.016(3) -0.004(3)
C10A 0.075(5) 0.051(5) 0.066(4) 0.005(4) -0.025(4) -0.024(4)
C11A 0.036(3) 0.082(6) 0.070(5) 0.004(4) -0.014(3) -0.011(4)
C12A 0.034(3) 0.060(5) 0.062(4) -0.004(3) -0.007(3) 0.004(3)
C13A 0.036(3) 0.037(3) 0.052(3) -0.005(3) -0.010(3) 0.004(3)
C14A 0.037(3) 0.023(3) 0.023(2) 0.000(2) 0.000(2) -0.001(2)
C15A 0.038(3) 0.031(3) 0.025(2) 0.001(2) 0.000(2) -0.004(2)
C16A 0.052(3) 0.040(3) 0.025(2) -0.002(2) -0.009(2) 0.003(3)
C17A 0.057(4) 0.042(4) 0.045(3) -0.008(3) -0.015(3) -0.004(3)
C18A 0.053(4) 0.043(4) 0.063(4) -0.006(3) -0.005(3) -0.020(3)
C19A 0.044(3) 0.045(4) 0.040(3) 0.007(3) 0.007(3) -0.005(3)
C20A 0.047(3) 0.029(3) 0.025(2) -0.001(2) 0.003(2) 0.007(3)
C21A 0.069(5) 0.062(5) 0.023(3) -0.001(3) -0.002(3) 0.022(4)
C22A 0.072(5) 0.064(5) 0.032(3) -0.008(3) -0.015(3) 0.022(4)
C23A 0.037(3) 0.041(4) 0.059(4) -0.014(3) -0.016(3) 0.010(3)
C24A 0.039(3) 0.037(3) 0.037(3) -0.004(2) -0.001(2) 0.001(3)
C25A 0.037(3) 0.028(3) 0.023(2) 0.002(2) -0.002(2) 0.002(2)
C26A 0.029(3) 0.037(3) 0.043(3) 0.006(2) 0.014(2) -0.004(2)
C27A 0.033(3) 0.046(4) 0.053(3) -0.006(3) 0.010(3) 0.002(3)
C28A 0.042(4) 0.071(5) 0.060(4) -0.021(4) 0.000(3) -0.012(4)
C29A 0.036(4) 0.102(7) 0.052(4) -0.007(4) -0.001(3) -0.017(4)
C30A 0.044(4) 0.087(6) 0.052(4) 0.018(4) -0.003(3) -0.003(4)
C31A 0.039(3) 0.044(4) 0.059(4) 0.016(3) 0.017(3) 0.006(3)

loop_
_atom_type_symbol
_atom_type_description
_atom_type_scat_dispersion_real
_atom_type_scat_dispersion_imag
_atom_type_scat_source
C C 0.0137 0.0067 'International Tables Vol C Tables 4.2.6.8 and 6.1.1.4'
H H 0.0000 0.0000 'International Tables Vol C Tables 4.2.6.8 and 6.1.1.4'
N N 0.0253 0.0136 'International Tables Vol C Tables 4.2.6.8 and 6.1.1.4'
O O 0.0389 0.0241 'International Tables Vol C Tables 4.2.6.8 and 6.1.1.4'
P P 0.2543 0.3332 'International Tables Vol C Tables 4.2.6.8 and 6.1.1.4'
S S 0.2925 0.4295 'International Tables Vol C Tables 4.2.6.8 and 6.1.1.4'

loop_
_geom_angle_atom_site_label_1
_geom_angle_atom_site_label_2
_geom_angle_atom_site_label_3
_geom_angle
_geom_angle_site_symmetry_1
_geom_angle_site_symmetry_3
_geom_angle_publ_flag
N1 P1 S1 110.51(16) . . ?
N1 P1 C8 110.0(2) . . ?
N1 P1 C14 100.9(2) . . ?
C8 P1 S1 112.94(19) . . ?
C14 P1 S1 115.83(18) . . ?
C14 P1 C8 105.9(2) . . ?
C1 P2 S2 111.96(17) . . ?
C20 P2 S2 113.95(18) . . ?
C20 P2 C1 106.7(2) . . ?
C20 P2 C26 105.4(2) . . ?
C26 P2 S2 114.16(19) . . ?
C26 P2 C1 103.8(2) . . ?
P1 N1 H1 110.9 . . ?
C1 N1 P1 118.7(4) . . ?
C1 N1 H1 110.0 . . ?
O1 N2 C5 118.4(5) . . ?
O2 N2 O1 123.9(5) . . ?
O2 N2 C5 117.7(5) . . ?
P2 C1 H1A 107.4 . . ?
N1 C1 P2 108.7(4) . . ?
N1 C1 H1A 107.4 . . ?
N1 C1 C2 112.5(4) . . ?
C2 C1 P2 113.1(3) . . ?
C2 C1 H1A 107.4 . . ?
C3 C2 C1 120.1(5) . . ?
C3 C2 C7 118.5(5) . . ?
C7 C2 C1 121.2(5) . . ?
C2 C3 H3 119.5 . . ?
C4 C3 C2 121.0(5) . . ?
C4 C3 H3 119.5 . . ?
C3 C4 H4 120.6 . . ?
C5 C4 C3 118.8(5) . . ?
C5 C4 H4 120.6 . . ?
C4 C5 N2 118.6(5) . . ?
C4 C5 C6 122.6(5) . . ?
C6 C5 N2 118.8(5) . . ?
C5 C6 H6 121.2 . . ?
C5 C6 C7 117.5(5) . . ?
C7 C6 H6 121.2 . . ?
C2 C7 H7 119.3 . . ?
C6 C7 C2 121.4(5) . . ?
C6 C7 H7 119.3 . . ?
C9 C8 P1 120.3(4) . . ?
C9 C8 C13 119.3(5) . . ?
C13 C8 P1 120.1(4) . . ?
C8 C9 H9 120.1 . . ?
C10 C9 C8 119.8(6) . . ?
C10 C9 H9 120.1 . . ?
C9 C10 H10 120.0 . . ?
C9 C10 C11 120.0(6) . . ?
C11 C10 H10 120.0 . . ?
C10 C11 H11 119.8 . . ?
C12 C11 C10 120.4(6) . . ?
C12 C11 H11 119.8 . . ?
C11 C12 H12 119.9 . . ?
C11 C12 C13 120.1(6) . . ?
C13 C12 H12 119.9 . . ?
C8 C13 H13 119.8 . . ?
C12 C13 C8 120.3(6) . . ?
C12 C13 H13 119.8 . . ?
C15 C14 P1 120.1(4) . . ?
C19 C14 P1 120.9(4) . . ?
C19 C14 C15 118.8(5) . . ?
C14 C15 H15 120.1 . . ?
C16 C15 C14 119.8(5) . . ?
C16 C15 H15 120.1 . . ?
C15 C16 H16 119.5 . . ?
C15 C16 C17 121.1(5) . . ?
C17 C16 H16 119.5 . . ?
C16 C17 H17 120.0 . . ?
C16 C17 C18 119.9(5) . . ?
C18 C17 H17 120.0 . . ?
C17 C18 H18 120.5 . . ?
C19 C18 C17 119.0(6) . . ?
C19 C18 H18 120.5 . . ?
C14 C19 C18 121.3(5) . . ?
C14 C19 H19 119.3 . . ?
C18 C19 H19 119.3 . . ?
C21 C20 P2 122.0(4) . . ?
C21 C20 C25 118.8(5) . . ?
C25 C20 P2 119.0(4) . . ?
C20 C21 H21 119.5 . . ?
C20 C21 C22 121.1(5) . . ?
C22 C21 H21 119.5 . . ?
C21 C22 H22 120.4 . . ?
C21 C22 C23 119.2(5) . . ?
C23 C22 H22 120.4 . . ?
C22 C23 H23 119.6 . . ?
C24 C23 C22 120.7(5) . . ?
C24 C23 H23 119.6 . . ?
C23 C24 H24 120.1 . . ?
C25 C24 C23 119.8(5) . . ?
C25 C24 H24 120.1 . . ?
C20 C25 H25 119.8 . . ?
C24 C25 C20 120.3(5) . . ?
C24 C25 H25 119.8 . . ?
C27 C26 P2 119.6(4) . . ?
C31 C26 P2 120.7(4) . . ?
C31 C26 C27 119.6(5) . . ?
C26 C27 H27 120.3 . . ?
C28 C27 C26 119.4(5) . . ?
C28 C27 H27 120.3 . . ?
C27 C28 H28 120.1 . . ?
C29 C28 C27 119.7(6) . . ?
C29 C28 H28 120.1 . . ?
C28 C29 H29 119.3 . . ?
C28 C29 C30 121.3(5) . . ?
C30 C29 H29 119.3 . . ?
C29 C30 H30 120.2 . . ?
C29 C30 C31 119.7(6) . . ?
C31 C30 H30 120.2 . . ?
C26 C31 C30 120.1(6) . . ?
C26 C31 H31 119.9 . . ?
C30 C31 H31 119.9 . . ?
N1A P1A S1A 110.2(2) . . ?
N1A P1A C8A 110.6(3) . . ?
N1A P1A C14A 100.4(3) . . ?
C8A P1A S1A 113.4(2) . . ?
C14A P1A S1A 115.80(18) . . ?
C14A P1A C8A 105.6(2) . . ?
C1A P2A S2A 112.0(2) . . ?
C20A P2A S2A 113.8(2) . . ?
C20A P2A C1A 107.7(3) . . ?
C26A P2A S2A 114.9(2) . . ?
C26A P2A C1A 102.9(3) . . ?
C26A P2A C20A 104.7(2) . . ?
P1A N1A H1AA 119.6 . . ?
C1A N1A P1A 120.9(4) . . ?
C1A N1A H1AA 119.6 . . ?
O1A N2A C5A 117.3(5) . . ?
O2A N2A O1A 123.9(6) . . ?
O2A N2A C5A 118.7(5) . . ?
P2A C1A H1AB 108.6 . . ?
N1A C1A P2A 111.9(5) . . ?
N1A C1A H1AB 108.6 . . ?
N1A C1A C2A 105.2(5) . . ?
C2A C1A P2A 113.7(4) . . ?
C2A C1A H1AB 108.6 . . ?
C3A C2A C1A 119.6(6) . . ?
C3A C2A C7A 119.4(7) . . ?
C7A C2A C1A 120.4(6) . . ?
C2A C3A H3A 119.0 . . ?
C2A C3A C4A 121.9(7) . . ?
C4A C3A H3A 119.0 . . ?
C3A C4A H4A 120.1 . . ?
C3A C4A C5A 119.7(6) . . ?
C5A C4A H4A 120.1 . . ?
C4A C5A N2A 119.1(5) . . ?
C6A C5A N2A 118.7(5) . . ?
C6A C5A C4A 122.2(5) . . ?
C5A C6A H6A 121.9 . . ?
C5A C6A C7A 116.3(6) . . ?
C7A C6A H6A 121.9 . . ?
C2A C7A H7A 119.8 . . ?
C6A C7A C2A 120.4(7) . . ?
C6A C7A H7A 119.8 . . ?
C9A C8A P1A 120.5(5) . . ?
C9A C8A C13A 119.1(5) . . ?
C13A C8A P1A 120.1(4) . . ?
C8A C9A H9A 120.3 . . ?
C10A C9A C8A 119.4(6) . . ?
C10A C9A H9A 120.3 . . ?
C9A C10A H10A 119.4 . . ?
C11A C10A C9A 121.2(7) . . ?
C11A C10A H10A 119.4 . . ?
C10A C11A H11A 120.2 . . ?
C12A C11A C10A 119.6(7) . . ?
C12A C11A H11A 120.2 . . ?
C11A C12A H12A 120.0 . . ?
C11A C12A C13A 119.9(7) . . ?
C13A C12A H12A 120.0 . . ?
C8A C13A C12A 120.7(6) . . ?
C8A C13A H13A 119.7 . . ?
C12A C13A H13A 119.7 . . ?
C15A C14A P1A 120.0(4) . . ?
C15A C14A C19A 118.0(5) . . ?
C19A C14A P1A 121.7(4) . . ?
C14A C15A H15A 119.8 . . ?
C16A C15A C14A 120.4(5) . . ?
C16A C15A H15A 119.8 . . ?
C15A C16A H16A 120.0 . . ?
C17A C16A C15A 119.9(5) . . ?
C17A C16A H16A 120.0 . . ?
C16A C17A H17A 119.4 . . ?
C16A C17A C18A 121.2(5) . . ?
C18A C17A H17A 119.4 . . ?
C17A C18A H18A 120.5 . . ?
C17A C18A C19A 118.9(6) . . ?
C19A C18A H18A 120.5 . . ?
C14A C19A H19A 119.3 . . ?
C18A C19A C14A 121.5(5) . . ?
C18A C19A H19A 119.3 . . ?
C21A C20A P2A 121.4(4) . . ?
C21A C20A C25A 118.7(5) . . ?
C25A C20A P2A 119.7(4) . . ?
C20A C21A H21A 119.7 . . ?
C22A C21A C20A 120.6(6) . . ?
C22A C21A H21A 119.7 . . ?
C21A C22A H22A 119.8 . . ?
C23A C22A C21A 120.5(5) . . ?
C23A C22A H22A 119.8 . . ?
C22A C23A H23A 119.9 . . ?
C22A C23A C24A 120.1(6) . . ?
C24A C23A H23A 119.9 . . ?
C23A C24A H24A 120.3 . . ?
C25A C24A C23A 119.4(6) . . ?
C25A C24A H24A 120.3 . . ?
C20A C25A H25A 119.7 . . ?
C24A C25A C20A 120.6(5) . . ?
C24A C25A H25A 119.7 . . ?
C27A C26A P2A 120.3(5) . . ?
C27A C26A C31A 120.0(6) . . ?
C31A C26A P2A 119.7(5) . . ?
C26A C27A H27A 120.3 . . ?
C28A C27A C26A 119.3(6) . . ?
C28A C27A H27A 120.3 . . ?
C27A C28A H28A 119.9 . . ?
C29A C28A C27A 120.3(7) . . ?
C29A C28A H28A 119.9 . . ?
C28A C29A H29A 119.7 . . ?
C30A C29A C28A 120.7(7) . . ?
C30A C29A H29A 119.7 . . ?
C29A C30A H30A 119.8 . . ?
C29A C30A C31A 120.4(7) . . ?
C31A C30A H30A 119.8 . . ?
C26A C31A H31A 120.4 . . ?
C30A C31A C26A 119.2(7) . . ?
C30A C31A H31A 120.4 . . ?

loop_
_geom_bond_atom_site_label_1
_geom_bond_atom_site_label_2
_geom_bond_distance
_geom_bond_site_symmetry_2
_geom_bond_publ_flag
S1 P1 1.9457(18) . ?
S2 P2 1.9591(19) . ?
P1 N1 1.692(4) . ?
P1 C8 1.815(5) . ?
P1 C14 1.808(5) . ?
P2 C1 1.858(5) . ?
P2 C20 1.813(5) . ?
P2 C26 1.814(5) . ?
O1 N2 1.214(7) . ?
O2 N2 1.211(7) . ?
N1 H1 0.8801 . ?
N1 C1 1.462(6) . ?
N2 C5 1.472(7) . ?
C1 H1A 1.0000 . ?
C1 C2 1.525(7) . ?
C2 C3 1.383(8) . ?
C2 C7 1.396(7) . ?
C3 H3 0.9500 . ?
C3 C4 1.381(8) . ?
C4 H4 0.9500 . ?
C4 C5 1.370(7) . ?
C5 C6 1.382(8) . ?
C6 H6 0.9500 . ?
C6 C7 1.386(7) . ?
C7 H7 0.9500 . ?
C8 C9 1.388(8) . ?
C8 C13 1.395(8) . ?
C9 H9 0.9500 . ?
C9 C10 1.386(9) . ?
C10 H10 0.9500 . ?
C10 C11 1.390(11) . ?
C11 H11 0.9500 . ?
C11 C12 1.364(10) . ?
C12 H12 0.9500 . ?
C12 C13 1.384(8) . ?
C13 H13 0.9500 . ?
C14 C15 1.401(7) . ?
C14 C19 1.388(8) . ?
C15 H15 0.9500 . ?
C15 C16 1.377(8) . ?
C16 H16 0.9500 . ?
C16 C17 1.379(9) . ?
C17 H17 0.9500 . ?
C17 C18 1.393(8) . ?
C18 H18 0.9500 . ?
C18 C19 1.389(8) . ?
C19 H19 0.9500 . ?
C20 C21 1.386(7) . ?
C20 C25 1.408(6) . ?
C21 H21 0.9500 . ?
C21 C22 1.388(8) . ?
C22 H22 0.9500 . ?
C22 C23 1.388(8) . ?
C23 H23 0.9500 . ?
C23 C24 1.383(8) . ?
C24 H24 0.9500 . ?
C24 C25 1.382(7) . ?
C25 H25 0.9500 . ?
C26 C27 1.403(8) . ?
C26 C31 1.376(7) . ?
C27 H27 0.9500 . ?
C27 C28 1.388(8) . ?
C28 H28 0.9500 . ?
C28 C29 1.366(10) . ?
C29 H29 0.9500 . ?
C29 C30 1.368(10) . ?
C30 H30 0.9500 . ?
C30 C31 1.387(8) . ?
C31 H31 0.9500 . ?
S1A P1A 1.9475(19) . ?
S2A P2A 1.955(2) . ?
P1A N1A 1.716(5) . ?
P1A C8A 1.806(6) . ?
P1A C14A 1.799(5) . ?
P2A C1A 1.829(6) . ?
P2A C20A 1.816(6) . ?
P2A C26A 1.804(6) . ?
O1A N2A 1.220(7) . ?
O2A N2A 1.195(7) . ?
N1A H1AA 0.8800 . ?
N1A C1A 1.380(7) . ?
N2A C5A 1.476(7) . ?
C1A H1AB 1.0000 . ?
C1A C2A 1.638(10) . ?
C2A C3A 1.301(10) . ?
C2A C7A 1.436(11) . ?
C3A H3A 0.9500 . ?
C3A C4A 1.376(8) . ?
C4A H4A 0.9500 . ?
C4A C5A 1.377(8) . ?
C5A C6A 1.374(8) . ?
C6A H6A 0.9500 . ?
C6A C7A 1.412(9) . ?
C7A H7A 0.9500 . ?
C8A C9A 1.391(8) . ?
C8A C13A 1.393(8) . ?
C9A H9A 0.9500 . ?
C9A C10A 1.389(10) . ?
C10A H10A 0.9500 . ?
C10A C11A 1.383(11) . ?
C11A H11A 0.9500 . ?
C11A C12A 1.372(10) . ?
C12A H12A 0.9500 . ?
C12A C13A 1.394(9) . ?
C13A H13A 0.9500 . ?
C14A C15A 1.397(7) . ?
C14A C19A 1.397(8) . ?
C15A H15A 0.9500 . ?
C15A C16A 1.391(7) . ?
C16A H16A 0.9500 . ?
C16A C17A 1.367(9) . ?
C17A H17A 0.9500 . ?
C17A C18A 1.379(9) . ?
C18A H18A 0.9500 . ?
C18A C19A 1.383(9) . ?
C19A H19A 0.9500 . ?
C20A C21A 1.384(8) . ?
C20A C25A 1.401(7) . ?
C21A H21A 0.9500 . ?
C21A C22A 1.379(10) . ?
C22A H22A 0.9500 . ?
C22A C23A 1.372(10) . ?
C23A H23A 0.9500 . ?
C23A C24A 1.393(8) . ?
C24A H24A 0.9500 . ?
C24A C25A 1.382(8) . ?
C25A H25A 0.9500 . ?
C26A C27A 1.398(8) . ?
C26A C31A 1.400(8) . ?
C27A H27A 0.9500 . ?
C27A C28A 1.392(9) . ?
C28A H28A 0.9500 . ?
C28A C29A 1.382(11) . ?
C29A H29A 0.9500 . ?
C29A C30A 1.368(12) . ?
C30A H30A 0.9500 . ?
C30A C31A 1.398(10) . ?
C31A H31A 0.9500 . ?

loop_
_geom_torsion_atom_site_label_1
_geom_torsion_atom_site_label_2
_geom_torsion_atom_site_label_3
_geom_torsion_atom_site_label_4
_geom_torsion
_geom_torsion_site_symmetry_1
_geom_torsion_site_symmetry_2
_geom_torsion_site_symmetry_3
_geom_torsion_site_symmetry_4
_geom_torsion_publ_flag
S1 P1 N1 C1 46.8(4) . . . . ?
S1 P1 C8 C9 -13.3(5) . . . . ?
S1 P1 C8 C13 172.1(4) . . . . ?
S1 P1 C14 C15 -88.0(4) . . . . ?
S1 P1 C14 C19 86.0(5) . . . . ?
S2 P2 C1 N1 -49.5(4) . . . . ?
S2 P2 C1 C2 76.3(4) . . . . ?
S2 P2 C20 C21 83.6(5) . . . . ?
S2 P2 C20 C25 -91.1(4) . . . . ?
S2 P2 C26 C27 -178.5(3) . . . . ?
S2 P2 C26 C31 1.5(5) . . . . ?
P1 N1 C1 P2 -164.5(2) . . . . ?
P1 N1 C1 C2 69.3(5) . . . . ?
P1 C8 C9 C10 -174.6(5) . . . . ?
P1 C8 C13 C12 174.6(4) . . . . ?
P1 C14 C15 C16 174.4(4) . . . . ?
P1 C14 C19 C18 -174.6(5) . . . . ?
P2 C1 C2 C3 111.0(5) . . . . ?
P2 C1 C2 C7 -74.8(5) . . . . ?
P2 C20 C21 C22 -175.3(5) . . . . ?
P2 C20 C25 C24 175.0(4) . . . . ?
P2 C26 C27 C28 -179.2(4) . . . . ?
P2 C26 C31 C30 178.0(4) . . . . ?
O1 N2 C5 C4 18.3(8) . . . . ?
O1 N2 C5 C6 -159.8(6) . . . . ?
O2 N2 C5 C4 -164.2(5) . . . . ?
O2 N2 C5 C6 17.8(7) . . . . ?
N1 P1 C8 C9 110.7(4) . . . . ?
N1 P1 C8 C13 -63.9(5) . . . . ?
N1 P1 C14 C15 152.8(4) . . . . ?
N1 P1 C14 C19 -33.3(5) . . . . ?
N1 C1 C2 C3 -125.3(5) . . . . ?
N1 C1 C2 C7 48.9(6) . . . . ?
N2 C5 C6 C7 175.6(5) . . . . ?
C1 P2 C20 C21 -40.5(5) . . . . ?
C1 P2 C20 C25 144.8(4) . . . . ?
C1 P2 C26 C27 -56.4(4) . . . . ?
C1 P2 C26 C31 123.7(4) . . . . ?
C1 C2 C3 C4 170.0(5) . . . . ?
C1 C2 C7 C6 -171.7(5) . . . . ?
C2 C3 C4 C5 2.7(9) . . . . ?
C3 C2 C7 C6 2.5(8) . . . . ?
C3 C4 C5 N2 -177.3(5) . . . . ?
C3 C4 C5 C6 0.7(9) . . . . ?
C4 C5 C6 C7 -2.4(8) . . . . ?
C5 C6 C7 C2 0.7(8) . . . . ?
C7 C2 C3 C4 -4.3(8) . . . . ?
C8 P1 N1 C1 -78.7(4) . . . . ?
C8 P1 C14 C15 38.1(5) . . . . ?
C8 P1 C14 C19 -148.0(5) . . . . ?
C8 C9 C10 C11 -0.3(9) . . . . ?
C9 C8 C13 C12 -0.1(8) . . . . ?
C9 C10 C11 C12 0.6(10) . . . . ?
C10 C11 C12 C13 -0.6(9) . . . . ?
C11 C12 C13 C8 0.4(9) . . . . ?
C13 C8 C9 C10 0.1(8) . . . . ?
C14 P1 N1 C1 169.8(4) . . . . ?
C14 P1 C8 C9 -141.1(4) . . . . ?
C14 P1 C8 C13 44.3(5) . . . . ?
C14 C15 C16 C17 -0.9(9) . . . . ?
C15 C14 C19 C18 -0.6(9) . . . . ?
C15 C16 C17 C18 1.9(10) . . . . ?
C16 C17 C18 C19 -2.1(10) . . . . ?
C17 C18 C19 C14 1.5(10) . . . . ?
C19 C14 C15 C16 0.3(8) . . . . ?
C20 P2 C1 N1 75.8(4) . . . . ?
C20 P2 C1 C2 -158.4(3) . . . . ?
C20 P2 C26 C27 55.6(5) . . . . ?
C20 P2 C26 C31 -124.3(4) . . . . ?
C20 C21 C22 C23 1.0(9) . . . . ?
C21 C20 C25 C24 0.0(8) . . . . ?
C21 C22 C23 C24 -1.0(9) . . . . ?
C22 C23 C24 C25 0.5(9) . . . . ?
C23 C24 C25 C20 0.0(8) . . . . ?
C25 C20 C21 C22 -0.5(8) . . . . ?
C26 P2 C1 N1 -173.1(3) . . . . ?
C26 P2 C1 C2 -47.3(4) . . . . ?
C26 P2 C20 C21 -150.4(5) . . . . ?
C26 P2 C20 C25 34.8(5) . . . . ?
C26 C27 C28 C29 0.8(9) . . . . ?
C27 C26 C31 C30 -2.0(8) . . . . ?
C27 C28 C29 C30 -1.2(9) . . . . ?
C28 C29 C30 C31 0.0(9) . . . . ?
C29 C30 C31 C26 1.6(8) . . . . ?
C31 C26 C27 C28 0.8(8) . . . . ?
S1A P1A N1A C1A 38.6(6) . . . . ?
S1A P1A C8A C9A -13.9(5) . . . . ?
S1A P1A C8A C13A 171.8(4) . . . . ?
S1A P1A C14A C15A -86.9(5) . . . . ?
S1A P1A C14A C19A 86.9(5) . . . . ?
S2A P2A C1A N1A -42.7(6) . . . . ?
S2A P2A C1A C2A 76.4(5) . . . . ?
S2A P2A C20A C21A 82.1(5) . . . . ?
S2A P2A C20A C25A -93.6(5) . . . . ?
S2A P2A C26A C27A -176.5(4) . . . . ?
S2A P2A C26A C31A 4.4(5) . . . . ?
P1A N1A C1A P2A -162.8(4) . . . . ?
P1A N1A C1A C2A 73.3(6) . . . . ?
P1A C8A C9A C10A -173.7(5) . . . . ?
P1A C8A C13A C12A 173.2(5) . . . . ?
P1A C14A C15A C16A 174.0(4) . . . . ?
P1A C14A C19A C18A -173.8(5) . . . . ?
P2A C1A C2A C3A 113.6(6) . . . . ?
P2A C1A C2A C7A -74.9(7) . . . . ?
P2A C20A C21A C22A -175.4(5) . . . . ?
P2A C20A C25A C24A 175.0(4) . . . . ?
P2A C26A C27A C28A -179.8(5) . . . . ?
P2A C26A C31A C30A 177.7(5) . . . . ?
O1A N2A C5A C4A 18.6(8) . . . . ?
O1A N2A C5A C6A -158.9(6) . . . . ?
O2A N2A C5A C4A -164.2(5) . . . . ?
O2A N2A C5A C6A 18.4(7) . . . . ?
N1A P1A C8A C9A 110.5(4) . . . . ?
N1A P1A C8A C13A -63.8(5) . . . . ?
N1A P1A C14A C15A 154.5(5) . . . . ?
N1A P1A C14A C19A -31.8(5) . . . . ?
N1A C1A C2A C3A -123.6(7) . . . . ?
N1A C1A C2A C7A 47.8(8) . . . . ?
N2A C5A C6A C7A 175.9(5) . . . . ?
C1A P2A C20A C21A -42.6(6) . . . . ?
C1A P2A C20A C25A 141.6(5) . . . . ?
C1A P2A C26A C27A -54.5(5) . . . . ?
C1A P2A C26A C31A 126.3(5) . . . . ?
C1A C2A C3A C4A 172.7(6) . . . . ?
C1A C2A C7A C6A -173.6(6) . . . . ?
C2A C3A C4A C5A -0.4(10) . . . . ?
C3A C2A C7A C6A -2.1(10) . . . . ?
C3A C4A C5A N2A -176.8(5) . . . . ?
C3A C4A C5A C6A 0.5(9) . . . . ?
C4A C5A C6A C7A -1.4(8) . . . . ?
C5A C6A C7A C2A 2.2(9) . . . . ?
C7A C2A C3A C4A 1.2(10) . . . . ?
C8A P1A N1A C1A -87.6(6) . . . . ?
C8A P1A C14A C15A 39.4(5) . . . . ?
C8A P1A C14A C19A -146.8(5) . . . . ?
C8A C9A C10A C11A 0.2(10) . . . . ?
C9A C8A C13A C12A -1.2(8) . . . . ?
C9A C10A C11A C12A -0.6(11) . . . . ?
C10A C11A C12A C13A 0.2(11) . . . . ?
C11A C12A C13A C8A 0.7(10) . . . . ?
C13A C8A C9A C10A 0.7(8) . . . . ?
C14A P1A N1A C1A 161.3(6) . . . . ?
C14A P1A C8A C9A -141.7(4) . . . . ?
C14A P1A C8A C13A 44.0(5) . . . . ?
C14A C15A C16A C17A -0.6(9) . . . . ?
C15A C14A C19A C18A 0.0(9) . . . . ?
C15A C16A C17A C18A 1.1(10) . . . . ?
C16A C17A C18A C19A -1.0(11) . . . . ?
C17A C18A C19A C14A 0.5(10) . . . . ?
C19A C14A C15A C16A 0.0(8) . . . . ?
C20A P2A C1A N1A 83.2(5) . . . . ?
C20A P2A C1A C2A -157.8(4) . . . . ?
C20A P2A C26A C27A 57.9(5) . . . . ?
C20A P2A C26A C31A -121.2(5) . . . . ?
C20A C21A C22A C23A -0.4(11) . . . . ?
C21A C20A C25A C24A -0.8(9) . . . . ?
C21A C22A C23A C24A 0.9(10) . . . . ?
C22A C23A C24A C25A -1.3(9) . . . . ?
C23A C24A C25A C20A 1.3(9) . . . . ?
C25A C20A C21A C22A 0.3(10) . . . . ?
C26A P2A C1A N1A -166.6(5) . . . . ?
C26A P2A C1A C2A -47.6(5) . . . . ?
C26A P2A C20A C21A -151.6(5) . . . . ?
C26A P2A C20A C25A 32.7(5) . . . . ?
C26A C27A C28A C29A 2.0(9) . . . . ?
C27A C26A C31A C30A -1.5(9) . . . . ?
C27A C28A C29A C30A -1.3(10) . . . . ?
C28A C29A C30A C31A -0.8(11) . . . . ?
C29A C30A C31A C26A 2.2(10) . . . . ?
C31A C26A C27A C28A -0.6(8) . . . . ?
